data_4081129
loop_
_publ_author_name
'Daw, Prosenjit'
'Ghatak, Tapas'
'Doucet, Henri'
'Bera, Jitendra K.'

_publ_section_title
;
 Cyclometalations on the Imidazo[1,2-a][1,8]naphthyridine Framework
;
_journal_issue 15
_journal_name_full Organometallics
_journal_page_first 4306
_journal_paper_doi 10.1021/om4004658
_journal_volume 32
_journal_year 2013
_chemical_formula_moiety 'C26 H25 Cl Ir N3'
_chemical_formula_sum 'C26 H25 Cl Ir N3'
_chemical_formula_weight 607.14
_chemical_name_systematic
; 
 ? 
;
_space_group_IT_number 2
_symmetry_cell_setting triclinic
_symmetry_space_group_name_Hall '-P 1'
_symmetry_space_group_name_H-M 'P -1'
_atom_sites_solution_hydrogens geom
_atom_sites_solution_primary direct
_atom_sites_solution_secondary difmap
_audit_creation_method SHELXL-97
_cell_angle_alpha 88.613(3)
_cell_angle_beta 81.547(3)
_cell_angle_gamma 75.942(3)
_cell_formula_units_Z 2
_cell_length_a 8.4305(14)
_cell_length_b 8.9632(15)
_cell_length_c 15.168(3)
_cell_measurement_reflns_used 4983
_cell_measurement_temperature 100(2)
_cell_measurement_theta_max 28.30
_cell_measurement_theta_min 2.34
_cell_volume 1099.7(3)
_computing_cell_refinement 'Bruker SAINT'
_computing_data_collection 'Bruker APEX'
_computing_data_reduction 'Bruker SAINT'
_computing_molecular_graphics ORTEP
_computing_publication_material ciftab
_computing_structure_refinement 'SHELXL-97 (Sheldrick, 1997)'
_computing_structure_solution 'SHELXS-97 (Sheldrick, 1990)'
_diffrn_ambient_temperature 100(2)
_diffrn_measured_fraction_theta_full 0.993
_diffrn_measured_fraction_theta_max 0.993
_diffrn_measurement_device_type 'Bruker SMART APEX'
_diffrn_measurement_method 'omega scans'
_diffrn_radiation_monochromator graphite
_diffrn_radiation_source 'fine-focus sealed tube'
_diffrn_radiation_type MoK\a
_diffrn_radiation_wavelength 0.71073
_diffrn_reflns_av_R_equivalents 0.0334
_diffrn_reflns_av_sigmaI/netI 0.0482
_diffrn_reflns_limit_h_max 9
_diffrn_reflns_limit_h_min -9
_diffrn_reflns_limit_k_max 10
_diffrn_reflns_limit_k_min -10
_diffrn_reflns_limit_l_max 17
_diffrn_reflns_limit_l_min -17
_diffrn_reflns_number 7716
_diffrn_reflns_theta_full 24.71
_diffrn_reflns_theta_max 24.71
_diffrn_reflns_theta_min 2.34
_exptl_absorpt_coefficient_mu 6.211
_exptl_absorpt_correction_T_max 0.3554
_exptl_absorpt_correction_T_min 0.3058
_exptl_absorpt_correction_type empirical
_exptl_absorpt_process_details SADABS
_exptl_crystal_colour red
_exptl_crystal_density_diffrn 1.834
_exptl_crystal_density_method 'not measured'
_exptl_crystal_description block
_exptl_crystal_F_000 592
_exptl_crystal_size_max 0.25
_exptl_crystal_size_mid 0.23
_exptl_crystal_size_min 0.21
_refine_diff_density_max 2.397
_refine_diff_density_min -1.422
_refine_diff_density_rms 0.153
_refine_ls_extinction_method none
_refine_ls_goodness_of_fit_ref 0.810
_refine_ls_hydrogen_treatment mixed
_refine_ls_matrix_type full
_refine_ls_number_parameters 285
_refine_ls_number_reflns 3717
_refine_ls_number_restraints 0
_refine_ls_restrained_S_all 0.810
_refine_ls_R_factor_all 0.0324
_refine_ls_R_factor_gt 0.0300
_refine_ls_shift/su_max 0.005
_refine_ls_shift/su_mean 0.000
_refine_ls_structure_factor_coef Fsqd
_refine_ls_weighting_details 'calc w=1/[\s^2^(Fo^2^)+(0.0000P)^2^+16.9559P] where P=(Fo^2^+2Fc^2^)/3'
_refine_ls_weighting_scheme calc
_refine_ls_wR_factor_gt 0.0675
_refine_ls_wR_factor_ref 0.0689
_reflns_number_gt 3467
_reflns_number_total 3717
_reflns_threshold_expression >2sigma(I)
_cod_data_source_file om4004658_si_002.cif
_cod_data_source_block compound2
_cod_depositor_comments
;
The following automatic conversions were performed:

'_symmetry_cell_setting' value 'Triclinic' changed to 'triclinic'
according to /home/saulius/struct/CIF-dictionaries/cif_core.dic
dictionary named 'cif_core.dic' version 2.4.2 from 2011-04-26.

Automatic conversion script
Id: cif_fix_values 1891 2012-01-12 08:04:46Z andrius 
;
_cod_original_sg_symbol_H-M P-1
_cod_database_code 4081129

loop_
_symmetry_equiv_pos_as_xyz
'x, y, z'
'-x, -y, -z'

loop_
_atom_site_label
_atom_site_type_symbol
_atom_site_fract_x
_atom_site_fract_y
_atom_site_fract_z
_atom_site_U_iso_or_equiv
_atom_site_adp_type
_atom_site_occupancy
_atom_site_symmetry_multiplicity
_atom_site_calc_flag
_atom_site_refinement_flags
Ir1 Ir 0.28413(3) 0.42871(2) 0.266030(15) 0.01484(8) Uani 1 1 d .
Cl1 Cl 0.50176(17) 0.54136(16) 0.19377(10) 0.0212(3) Uani 1 1 d .
N1 N 0.2693(6) 0.3522(5) 0.1416(3) 0.0162(10) Uani 1 1 d .
N2 N 0.2334(6) 0.2014(5) 0.0379(3) 0.0167(10) Uani 1 1 d .
N3 N 0.1641(6) 0.0751(6) -0.0770(3) 0.0240(12) Uani 1 1 d .
C1 C 0.1756(7) 0.4333(7) 0.4060(4) 0.0220(13) Uani 1 1 d .
C4 C 0.0175(7) 0.5506(7) 0.2978(4) 0.0205(13) Uani 1 1 d .
C5 C 0.0617(7) 0.4108(7) 0.3473(4) 0.0217(13) Uani 1 1 d .
C10 C -0.0205(9) 0.2802(8) 0.3511(5) 0.0371(17) Uani 1 1 d .
H10A H -0.1163 0.3004 0.3982 0.056 Uiso 1 1 calc R
H10B H 0.0579 0.1849 0.3640 0.056 Uiso 1 1 calc R
H10C H -0.0569 0.2696 0.2937 0.056 Uiso 1 1 calc R
C3 C 0.1094(7) 0.6520(7) 0.3192(4) 0.0186(12) Uani 1 1 d .
C11 C 0.4514(7) 0.2228(6) 0.2775(4) 0.0161(12) Uani 1 1 d .
C19 C 0.3113(7) -0.0718(7) 0.0362(4) 0.0179(12) Uani 1 1 d .
C16 C 0.4537(7) 0.0816(6) 0.2389(4) 0.0154(12) Uani 1 1 d .
C17 C 0.3721(7) 0.0684(6) 0.1594(4) 0.0156(12) Uani 1 1 d .
C2 C 0.2141(8) 0.5772(7) 0.3836(4) 0.0232(14) Uani 1 1 d .
C24 C 0.2928(7) 0.2068(6) 0.1174(4) 0.0153(12) Uani 1 1 d .
C25 C 0.1773(8) 0.3508(7) 0.0101(4) 0.0230(14) Uani 1 1 d .
H25 H 0.1321 0.3829 -0.0430 0.028 Uiso 1 1 calc R
C23 C 0.2339(7) 0.0645(7) -0.0034(4) 0.0175(12) Uani 1 1 d .
C14 C 0.6455(7) -0.0566(7) 0.3360(4) 0.0211(13) Uani 1 1 d .
H14 H 0.7049 -0.1506 0.3580 0.025 Uiso 1 1 calc R
C13 C 0.6550(7) 0.0831(7) 0.3694(4) 0.0217(13) Uani 1 1 d .
H13 H 0.7257 0.0860 0.4123 0.026 Uiso 1 1 calc R
C9 C -0.1091(8) 0.5789(8) 0.2362(4) 0.0288(15) Uani 1 1 d .
H9A H -0.2193 0.5913 0.2709 0.043 Uiso 1 1 calc R
H9B H -0.0869 0.4913 0.1949 0.043 Uiso 1 1 calc R
H9C H -0.1043 0.6725 0.2023 0.043 Uiso 1 1 calc R
C7 C 0.3301(8) 0.6499(8) 0.4243(5) 0.0317(16) Uani 1 1 d .
H7A H 0.2678 0.7466 0.4543 0.047 Uiso 1 1 calc R
H7B H 0.4147 0.6708 0.3774 0.047 Uiso 1 1 calc R
H7C H 0.3831 0.5797 0.4678 0.047 Uiso 1 1 calc R
C8 C 0.1069(8) 0.8075(7) 0.2825(5) 0.0288(15) Uani 1 1 d .
H8A H 0.0720 0.8143 0.2234 0.043 Uiso 1 1 calc R
H8B H 0.2179 0.8257 0.2775 0.043 Uiso 1 1 calc R
H8C H 0.0293 0.8851 0.3223 0.043 Uiso 1 1 calc R
C15 C 0.5487(7) -0.0570(7) 0.2704(4) 0.0196(13) Uani 1 1 d .
H15 H 0.5454 -0.1524 0.2456 0.024 Uiso 1 1 calc R
C21 C 0.2465(8) -0.2029(7) -0.0852(4) 0.0225(13) Uani 1 1 d .
H21 H 0.2492 -0.2949 -0.1158 0.027 Uiso 1 1 calc R
C6 C 0.2347(9) 0.3250(9) 0.4774(5) 0.0378(18) Uani 1 1 d .
H6A H 0.3328 0.3485 0.4957 0.057 Uiso 1 1 calc R
H6B H 0.2629 0.2191 0.4544 0.057 Uiso 1 1 calc R
H6C H 0.1472 0.3363 0.5288 0.057 Uiso 1 1 calc R
C18 C 0.3806(7) -0.0649(7) 0.1167(4) 0.0189(13) Uani 1 1 d .
H18 H 0.4351 -0.1586 0.1411 0.023 Uiso 1 1 calc R
C22 C 0.1696(8) -0.0590(7) -0.1162(4) 0.0264(14) Uani 1 1 d .
H22 H 0.1183 -0.0561 -0.1681 0.032 Uiso 1 1 calc R
C26 C 0.2007(7) 0.4417(7) 0.0752(4) 0.0209(13) Uani 1 1 d .
H26 H 0.1737 0.5509 0.0749 0.025 Uiso 1 1 calc R
C12 C 0.5607(7) 0.2185(7) 0.3397(4) 0.0202(13) Uani 1 1 d .
H12 H 0.5704 0.3132 0.3625 0.024 Uiso 1 1 calc R
C20 C 0.3189(7) -0.2073(7) -0.0082(4) 0.0207(13) Uani 1 1 d .
H20 H 0.3734 -0.3031 0.0140 0.025 Uiso 1 1 calc R

loop_
_atom_site_aniso_label
_atom_site_aniso_U_11
_atom_site_aniso_U_22
_atom_site_aniso_U_33
_atom_site_aniso_U_23
_atom_site_aniso_U_13
_atom_site_aniso_U_12
Ir1 0.01356(13) 0.01445(13) 0.01656(13) 0.00147(8) -0.00676(9) -0.00091(8)
Cl1 0.0165(7) 0.0159(7) 0.0306(8) 0.0018(6) -0.0036(6) -0.0030(5)
N1 0.015(2) 0.013(2) 0.019(3) 0.000(2) -0.006(2) 0.0010(19)
N2 0.020(3) 0.013(2) 0.017(3) 0.001(2) -0.006(2) -0.001(2)
N3 0.029(3) 0.023(3) 0.019(3) 0.001(2) -0.005(2) -0.004(2)
C1 0.018(3) 0.026(3) 0.016(3) 0.005(3) -0.001(2) 0.004(3)
C4 0.022(3) 0.021(3) 0.016(3) -0.001(2) 0.000(2) -0.001(2)
C5 0.014(3) 0.024(3) 0.024(3) -0.005(3) 0.005(2) -0.004(2)
C10 0.033(4) 0.031(4) 0.044(4) 0.002(3) 0.007(3) -0.010(3)
C3 0.018(3) 0.018(3) 0.017(3) -0.001(2) -0.004(2) 0.001(2)
C11 0.017(3) 0.014(3) 0.019(3) 0.003(2) -0.004(2) -0.005(2)
C19 0.014(3) 0.018(3) 0.019(3) 0.001(2) 0.000(2) 0.000(2)
C16 0.010(3) 0.019(3) 0.017(3) 0.005(2) -0.004(2) -0.001(2)
C17 0.012(3) 0.016(3) 0.019(3) 0.008(2) -0.007(2) -0.002(2)
C2 0.023(3) 0.030(3) 0.016(3) 0.000(3) -0.009(3) -0.001(3)
C24 0.014(3) 0.018(3) 0.014(3) 0.006(2) -0.006(2) -0.002(2)
C25 0.035(4) 0.019(3) 0.015(3) 0.006(2) -0.010(3) -0.003(3)
C23 0.017(3) 0.020(3) 0.015(3) 0.000(2) 0.000(2) -0.005(2)
C14 0.020(3) 0.018(3) 0.023(3) 0.004(2) -0.007(3) 0.001(2)
C13 0.020(3) 0.022(3) 0.022(3) 0.006(3) -0.008(3) -0.001(3)
C9 0.020(3) 0.035(4) 0.029(4) -0.004(3) -0.007(3) 0.001(3)
C7 0.032(4) 0.034(4) 0.028(4) -0.009(3) -0.011(3) -0.001(3)
C8 0.025(4) 0.021(3) 0.035(4) -0.002(3) -0.001(3) 0.002(3)
C15 0.015(3) 0.016(3) 0.024(3) 0.005(2) -0.003(2) 0.001(2)
C21 0.028(3) 0.017(3) 0.023(3) -0.003(3) -0.004(3) -0.005(3)
C6 0.033(4) 0.046(5) 0.026(4) 0.011(3) -0.001(3) 0.004(3)
C18 0.016(3) 0.016(3) 0.024(3) 0.006(2) -0.004(2) -0.002(2)
C22 0.032(4) 0.030(4) 0.015(3) 0.002(3) -0.003(3) -0.005(3)
C26 0.027(3) 0.017(3) 0.018(3) 0.004(2) -0.010(3) 0.000(3)
C12 0.022(3) 0.016(3) 0.024(3) 0.001(2) -0.010(3) -0.003(2)
C20 0.016(3) 0.018(3) 0.026(3) 0.001(3) -0.002(3) -0.002(2)

loop_
_atom_type_symbol
_atom_type_description
_atom_type_scat_dispersion_real
_atom_type_scat_dispersion_imag
_atom_type_scat_source
C C 0.0033 0.0016 'International Tables Vol C Tables 4.2.6.8 and 6.1.1.4'
Cl Cl 0.1484 0.1585 'International Tables Vol C Tables 4.2.6.8 and 6.1.1.4'
Ir Ir -1.4442 7.9887 'International Tables Vol C Tables 4.2.6.8 and 6.1.1.4'
N N 0.0061 0.0033 'International Tables Vol C Tables 4.2.6.8 and 6.1.1.4'
H H 0.0000 0.0000 'International Tables Vol C Tables 4.2.6.8 and 6.1.1.4'

loop_
_geom_angle_atom_site_label_1
_geom_angle_atom_site_label_2
_geom_angle_atom_site_label_3
_geom_angle
N1 Ir1 C11 86.4(2)
N1 Ir1 C5 105.7(2)
C11 Ir1 C5 105.9(2)
N1 Ir1 C1 143.2(2)
C11 Ir1 C1 93.2(2)
C5 Ir1 C1 39.4(2)
N1 Ir1 C2 156.8(2)
C11 Ir1 C2 116.3(2)
C5 Ir1 C2 65.1(2)
C1 Ir1 C2 38.2(2)
N1 Ir1 C4 96.0(2)
C11 Ir1 C4 143.6(2)
C5 Ir1 C4 38.6(2)
C1 Ir1 C4 63.9(2)
C2 Ir1 C4 63.2(2)
N1 Ir1 C3 118.73(19)
C11 Ir1 C3 154.2(2)
C5 Ir1 C3 63.5(2)
C1 Ir1 C3 63.3(2)
C2 Ir1 C3 38.2(2)
C4 Ir1 C3 36.3(2)
N1 Ir1 Cl1 86.62(14)
C11 Ir1 Cl1 90.81(16)
C5 Ir1 Cl1 159.60(17)
C1 Ir1 Cl1 130.12(17)
C2 Ir1 Cl1 97.23(18)
C4 Ir1 Cl1 125.53(16)
C3 Ir1 Cl1 96.45(16)
C24 N1 C26 107.3(5)
C24 N1 Ir1 125.7(4)
C26 N1 Ir1 125.8(4)
C24 N2 C23 123.0(5)
C24 N2 C25 108.3(5)
C23 N2 C25 128.7(5)
C23 N3 C22 115.6(5)
C2 C1 C5 107.0(5)
C2 C1 C6 128.0(6)
C5 C1 C6 125.0(6)
C2 C1 Ir1 70.6(3)
C5 C1 Ir1 68.2(3)
C6 C1 Ir1 127.5(4)
C3 C4 C5 108.7(5)
C3 C4 C9 127.2(6)
C5 C4 C9 124.0(6)
C3 C4 Ir1 73.0(3)
C5 C4 Ir1 66.6(3)
C9 C4 Ir1 127.2(4)
C4 C5 C1 107.6(5)
C4 C5 C10 125.7(6)
C1 C5 C10 125.6(6)
C4 C5 Ir1 74.8(3)
C1 C5 Ir1 72.4(3)
C10 C5 Ir1 127.7(4)
C5 C10 H10A 109.5
C5 C10 H10B 109.5
H10A C10 H10B 109.5
C5 C10 H10C 109.5
H10A C10 H10C 109.5
H10B C10 H10C 109.5
C4 C3 C2 108.0(5)
C4 C3 C8 127.4(5)
C2 C3 C8 124.6(6)
C4 C3 Ir1 70.8(3)
C2 C3 Ir1 67.5(3)
C8 C3 Ir1 126.1(4)
C16 C11 C12 116.3(5)
C16 C11 Ir1 126.6(4)
C12 C11 Ir1 116.5(4)
C20 C19 C23 116.0(5)
C20 C19 C18 124.0(5)
C23 C19 C18 120.0(5)
C11 C16 C15 119.9(5)
C11 C16 C17 123.2(5)
C15 C16 C17 116.7(5)
C18 C17 C24 115.7(5)
C18 C17 C16 125.0(5)
C24 C17 C16 119.0(5)
C1 C2 C3 108.2(5)
C1 C2 C7 127.2(6)
C3 C2 C7 124.3(6)
C1 C2 Ir1 71.2(3)
C3 C2 Ir1 74.2(3)
C7 C2 Ir1 124.7(4)
N1 C24 N2 109.0(5)
N1 C24 C17 129.7(5)
N2 C24 C17 121.2(5)
C26 C25 N2 105.2(5)
C26 C25 H25 127.4
N2 C25 H25 127.4
N3 C23 N2 117.1(5)
N3 C23 C19 126.4(5)
N2 C23 C19 116.5(5)
C15 C14 C13 119.0(5)
C15 C14 H14 120.5
C13 C14 H14 120.5
C12 C13 C14 119.5(6)
C12 C13 H13 120.2
C14 C13 H13 120.2
C4 C9 H9A 109.5
C4 C9 H9B 109.5
H9A C9 H9B 109.5
C4 C9 H9C 109.5
H9A C9 H9C 109.5
H9B C9 H9C 109.5
C2 C7 H7A 109.5
C2 C7 H7B 109.5
H7A C7 H7B 109.5
C2 C7 H7C 109.5
H7A C7 H7C 109.5
H7B C7 H7C 109.5
C3 C8 H8A 109.5
C3 C8 H8B 109.5
H8A C8 H8B 109.5
C3 C8 H8C 109.5
H8A C8 H8C 109.5
H8B C8 H8C 109.5
C14 C15 C16 121.6(6)
C14 C15 H15 119.2
C16 C15 H15 119.2
C20 C21 C22 118.0(6)
C20 C21 H21 121.0
C22 C21 H21 121.0
C1 C6 H6A 109.5
C1 C6 H6B 109.5
H6A C6 H6B 109.5
C1 C6 H6C 109.5
H6A C6 H6C 109.5
H6B C6 H6C 109.5
C17 C18 C19 123.4(5)
C17 C18 H18 118.3
C19 C18 H18 118.3
N3 C22 C21 123.9(6)
N3 C22 H22 118.0
C21 C22 H22 118.0
C25 C26 N1 110.1(5)
C25 C26 H26 124.9
N1 C26 H26 124.9
C13 C12 C11 123.3(6)
C13 C12 H12 118.4
C11 C12 H12 118.4
C21 C20 C19 120.0(6)
C21 C20 H20 120.0
C19 C20 H20 120.0

loop_
_geom_bond_atom_site_label_1
_geom_bond_atom_site_label_2
_geom_bond_distance
Ir1 N1 2.054(5)
Ir1 C11 2.054(6)
Ir1 C5 2.126(6)
Ir1 C1 2.182(6)
Ir1 C2 2.173(6)
Ir1 C4 2.235(6)
Ir1 C3 2.263(6)
Ir1 Cl1 2.4170(14)
N1 C24 1.323(7)
N1 C26 1.378(7)
N2 C24 1.378(7)
N2 C23 1.390(7)
N2 C25 1.385(7)
N3 C23 1.327(8)
N3 C22 1.341(8)
C1 C2 1.426(9)
C1 C5 1.452(9)
C1 C6 1.495(9)
C4 C3 1.400(8)
C4 C5 1.443(9)
C4 C9 1.492(8)
C5 C10 1.494(9)
C10 H10A 0.9800
C10 H10B 0.9800
C10 H10C 0.9800
C3 C2 1.456(8)
C3 C8 1.485(8)
C11 C16 1.403(8)
C11 C12 1.406(8)
C19 C20 1.386(8)
C19 C23 1.404(8)
C19 C18 1.437(8)
C16 C15 1.419(8)
C16 C17 1.494(8)
C17 C18 1.355(8)
C17 C24 1.440(7)
C2 C7 1.506(9)
C25 C26 1.361(8)
C25 H25 0.9500
C14 C15 1.377(8)
C14 C13 1.387(9)
C14 H14 0.9500
C13 C12 1.384(8)
C13 H13 0.9500
C9 H9A 0.9800
C9 H9B 0.9800
C9 H9C 0.9800
C7 H7A 0.9800
C7 H7B 0.9800
C7 H7C 0.9800
C8 H8A 0.9800
C8 H8B 0.9800
C8 H8C 0.9800
C15 H15 0.9500
C21 C20 1.390(9)
C21 C22 1.400(9)
C21 H21 0.9500
C6 H6A 0.9800
C6 H6B 0.9800
C6 H6C 0.9800
C18 H18 0.9500
C22 H22 0.9500
C26 H26 0.9500
C12 H12 0.9500
C20 H20 0.9500

loop_
_geom_torsion_atom_site_label_1
_geom_torsion_atom_site_label_2
_geom_torsion_atom_site_label_3
_geom_torsion_atom_site_label_4
_geom_torsion
C11 Ir1 N1 C24 29.0(5)
C5 Ir1 N1 C24 -76.5(5)
C1 Ir1 N1 C24 -61.4(6)
C2 Ir1 N1 C24 -139.4(6)
C4 Ir1 N1 C24 -114.6(5)
C3 Ir1 N1 C24 -144.5(4)
Cl1 Ir1 N1 C24 120.0(5)
C11 Ir1 N1 C26 -165.3(5)
C5 Ir1 N1 C26 89.2(5)
C1 Ir1 N1 C26 104.2(5)
C2 Ir1 N1 C26 26.2(8)
C4 Ir1 N1 C26 51.1(5)
C3 Ir1 N1 C26 21.2(5)
Cl1 Ir1 N1 C26 -74.3(5)
N1 Ir1 C1 C2 -141.6(4)
C11 Ir1 C1 C2 130.3(4)
C5 Ir1 C1 C2 -118.4(5)
C4 Ir1 C1 C2 -79.2(4)
C3 Ir1 C1 C2 -38.5(3)
Cl1 Ir1 C1 C2 36.5(4)
N1 Ir1 C1 C5 -23.2(5)
C11 Ir1 C1 C5 -111.4(4)
C2 Ir1 C1 C5 118.4(5)
C4 Ir1 C1 C5 39.2(3)
C3 Ir1 C1 C5 79.9(4)
Cl1 Ir1 C1 C5 154.9(3)
N1 Ir1 C1 C6 95.0(7)
C11 Ir1 C1 C6 6.8(6)
C5 Ir1 C1 C6 118.2(8)
C2 Ir1 C1 C6 -123.5(8)
C4 Ir1 C1 C6 157.4(7)
C3 Ir1 C1 C6 -161.9(7)
Cl1 Ir1 C1 C6 -87.0(6)
N1 Ir1 C4 C3 -132.4(3)
C11 Ir1 C4 C3 135.6(4)
C5 Ir1 C4 C3 119.9(5)
C1 Ir1 C4 C3 79.8(4)
C2 Ir1 C4 C3 36.9(3)
Cl1 Ir1 C4 C3 -42.3(4)
N1 Ir1 C4 C5 107.7(3)
C11 Ir1 C4 C5 15.7(5)
C1 Ir1 C4 C5 -40.0(4)
C2 Ir1 C4 C5 -82.9(4)
C3 Ir1 C4 C5 -119.9(5)
Cl1 Ir1 C4 C5 -162.2(3)
N1 Ir1 C4 C9 -8.2(6)
C11 Ir1 C4 C9 -100.2(6)
C5 Ir1 C4 C9 -116.0(7)
C1 Ir1 C4 C9 -156.0(6)
C2 Ir1 C4 C9 161.1(6)
C3 Ir1 C4 C9 124.2(7)
Cl1 Ir1 C4 C9 81.9(6)
C3 C4 C5 C1 4.4(7)
C9 C4 C5 C1 -174.3(5)
Ir1 C4 C5 C1 65.5(4)
C3 C4 C5 C10 173.1(6)
C9 C4 C5 C10 -5.6(10)
Ir1 C4 C5 C10 -125.8(6)
C3 C4 C5 Ir1 -61.1(4)
C9 C4 C5 Ir1 120.2(6)
C2 C1 C5 C4 -6.9(7)
C6 C1 C5 C4 171.6(6)
Ir1 C1 C5 C4 -67.1(4)
C2 C1 C5 C10 -175.6(6)
C6 C1 C5 C10 2.9(10)
Ir1 C1 C5 C10 124.2(6)
C2 C1 C5 Ir1 60.2(4)
C6 C1 C5 Ir1 -121.3(6)
N1 Ir1 C5 C4 -79.7(4)
C11 Ir1 C5 C4 -170.4(3)
C1 Ir1 C5 C4 114.5(5)
C2 Ir1 C5 C4 77.6(4)
C3 Ir1 C5 C4 35.0(3)
Cl1 Ir1 C5 C4 45.7(7)
N1 Ir1 C5 C1 165.8(3)
C11 Ir1 C5 C1 75.2(4)
C2 Ir1 C5 C1 -36.9(3)
C4 Ir1 C5 C1 -114.5(5)
C3 Ir1 C5 C1 -79.5(4)
Cl1 Ir1 C5 C1 -68.8(6)
N1 Ir1 C5 C10 44.0(6)
C11 Ir1 C5 C10 -46.7(6)
C1 Ir1 C5 C10 -121.8(7)
C2 Ir1 C5 C10 -158.7(7)
C4 Ir1 C5 C10 123.7(8)
C3 Ir1 C5 C10 158.7(7)
Cl1 Ir1 C5 C10 169.4(4)
C5 C4 C3 C2 -0.2(7)
C9 C4 C3 C2 178.5(6)
Ir1 C4 C3 C2 -57.4(4)
C5 C4 C3 C8 178.5(6)
C9 C4 C3 C8 -2.9(10)
Ir1 C4 C3 C8 121.3(6)
C5 C4 C3 Ir1 57.2(4)
C9 C4 C3 Ir1 -124.1(6)
N1 Ir1 C3 C4 56.9(4)
C11 Ir1 C3 C4 -108.0(5)
C5 Ir1 C3 C4 -37.2(4)
C1 Ir1 C3 C4 -81.4(4)
C2 Ir1 C3 C4 -119.9(5)
Cl1 Ir1 C3 C4 146.6(3)
N1 Ir1 C3 C2 176.8(3)
C11 Ir1 C3 C2 11.9(7)
C5 Ir1 C3 C2 82.7(4)
C1 Ir1 C3 C2 38.5(4)
C4 Ir1 C3 C2 119.9(5)
Cl1 Ir1 C3 C2 -93.5(3)
N1 Ir1 C3 C8 -65.9(6)
C11 Ir1 C3 C8 129.2(6)
C5 Ir1 C3 C8 -159.9(6)
C1 Ir1 C3 C8 155.8(6)
C2 Ir1 C3 C8 117.3(7)
C4 Ir1 C3 C8 -122.8(7)
Cl1 Ir1 C3 C8 23.8(5)
N1 Ir1 C11 C16 -31.4(5)
C5 Ir1 C11 C16 73.9(5)
C1 Ir1 C11 C16 111.8(5)
C2 Ir1 C11 C16 143.6(5)
C4 Ir1 C11 C16 63.8(7)
C3 Ir1 C11 C16 135.4(5)
Cl1 Ir1 C11 C16 -117.9(5)
N1 Ir1 C11 C12 157.8(5)
C5 Ir1 C11 C12 -96.9(5)
C1 Ir1 C11 C12 -59.0(5)
C2 Ir1 C11 C12 -27.2(5)
C4 Ir1 C11 C12 -107.0(5)
C3 Ir1 C11 C12 -35.4(8)
Cl1 Ir1 C11 C12 71.3(4)
C12 C11 C16 C15 7.0(8)
Ir1 C11 C16 C15 -163.8(4)
C12 C11 C16 C17 -167.4(5)
Ir1 C11 C16 C17 21.8(8)
C11 C16 C17 C18 175.5(6)
C15 C16 C17 C18 0.9(9)
C11 C16 C17 C24 2.7(8)
C15 C16 C17 C24 -171.8(5)
C5 C1 C2 C3 6.8(7)
C6 C1 C2 C3 -171.6(6)
Ir1 C1 C2 C3 65.5(4)
C5 C1 C2 C7 -178.5(6)
C6 C1 C2 C7 3.0(11)
Ir1 C1 C2 C7 -119.8(7)
C5 C1 C2 Ir1 -58.7(4)
C6 C1 C2 Ir1 122.9(6)
C4 C3 C2 C1 -4.2(7)
C8 C3 C2 C1 177.1(6)
Ir1 C3 C2 C1 -63.6(4)
C4 C3 C2 C7 -179.0(6)
C8 C3 C2 C7 2.3(10)
Ir1 C3 C2 C7 121.6(6)
C4 C3 C2 Ir1 59.4(4)
C8 C3 C2 Ir1 -119.3(6)
N1 Ir1 C2 C1 108.9(6)
C11 Ir1 C2 C1 -58.2(4)
C5 Ir1 C2 C1 38.0(3)
C4 Ir1 C2 C1 81.0(4)
C3 Ir1 C2 C1 116.0(5)
Cl1 Ir1 C2 C1 -152.7(3)
N1 Ir1 C2 C3 -7.1(7)
C11 Ir1 C2 C3 -174.2(3)
C5 Ir1 C2 C3 -78.1(4)
C1 Ir1 C2 C3 -116.0(5)
C4 Ir1 C2 C3 -35.1(3)
Cl1 Ir1 C2 C3 91.2(3)
N1 Ir1 C2 C7 -128.3(6)
C11 Ir1 C2 C7 64.6(6)
C5 Ir1 C2 C7 160.8(6)
C1 Ir1 C2 C7 122.8(7)
C4 Ir1 C2 C7 -156.2(6)
C3 Ir1 C2 C7 -121.2(7)
Cl1 Ir1 C2 C7 -29.9(5)
C26 N1 C24 N2 -2.6(6)
Ir1 N1 C24 N2 165.2(4)
C26 N1 C24 C17 174.7(6)
Ir1 N1 C24 C17 -17.5(9)
C23 N2 C24 N1 -177.4(5)
C25 N2 C24 N1 2.7(6)
C23 N2 C24 C17 5.0(8)
C25 N2 C24 C17 -174.9(5)
C18 C17 C24 N1 -178.4(6)
C16 C17 C24 N1 -5.0(9)
C18 C17 C24 N2 -1.3(8)
C16 C17 C24 N2 172.1(5)
C24 N2 C25 C26 -1.6(7)
C23 N2 C25 C26 178.5(6)
C22 N3 C23 N2 178.7(5)
C22 N3 C23 C19 -0.1(9)
C24 N2 C23 N3 176.0(5)
C25 N2 C23 N3 -4.0(9)
C24 N2 C23 C19 -5.1(8)
C25 N2 C23 C19 174.9(6)
C20 C19 C23 N3 2.1(9)
C18 C19 C23 N3 -179.5(6)
C20 C19 C23 N2 -176.7(5)
C18 C19 C23 N2 1.7(8)
C15 C14 C13 C12 3.4(9)
C13 C14 C15 C16 -2.5(9)
C11 C16 C15 C14 -2.9(9)
C17 C16 C15 C14 171.9(5)
C24 C17 C18 C19 -2.0(8)
C16 C17 C18 C19 -174.9(5)
C20 C19 C18 C17 -179.9(6)
C23 C19 C18 C17 1.8(9)
C23 N3 C22 C21 -1.6(9)
C20 C21 C22 N3 1.2(10)
N2 C25 C26 N1 0.0(7)
C24 N1 C26 C25 1.6(7)
Ir1 N1 C26 C25 -166.2(4)
C14 C13 C12 C11 1.1(9)
C16 C11 C12 C13 -6.3(9)
Ir1 C11 C12 C13 165.5(5)
C22 C21 C20 C19 0.9(9)
C23 C19 C20 C21 -2.4(8)
C18 C19 C20 C21 179.3(6)
